data_2219343
loop_
_publ_author_name
'Li, Jun-Hua'
'Nie, Jing-Jing'
'Xu, Duan-Jun'

_publ_section_title
;
 Hexakis(1<i>H</i>-imidazole-\k<i>N</i>^3^)nickel(II)
 triaquatris(1<i>H</i>-imidazole-\k<i>N</i>^3^)nickel(II)
 bis(naphthalene-1,4-dicarboxylate)
;
_journal_coeditor_code HB2767
_journal_issue 9
_journal_name_full 'Acta Crystallographica Section E'
_journal_page_first m1108
_journal_page_last m1109
_journal_paper_doi 10.1107/S1600536808024215
_journal_volume 64
_journal_year 2008
_chemical_formula_iupac '[Ni (C3 H4 N2)6] [Ni (C3 H4 N2)3 (H2 O)3] (C12 H6 O4)2'
_chemical_formula_moiety 'C18 H24 Ni N12 2+, C9 H18 Ni N6 O3 2+, 2(C12 H6 O4 2-)'
_chemical_formula_sum 'C51 H54 N18 Ni2 O11'
_chemical_formula_weight 1212.54
_chemical_name_systematic
;
Hexakis(1H-imidazole-\kN^3^)nickel(II)
triaquatris(1H-imidazole-\kN^3^)nickel(II)
bis(naphthalene-1,4-dicarboxylate)
;
_space_group_IT_number 56
_symmetry_cell_setting orthorhombic
_symmetry_space_group_name_Hall '-P 2ab 2ac'
_symmetry_space_group_name_H-M 'P c c n'
_atom_sites_solution_hydrogens geom
_atom_sites_solution_primary direct
_atom_sites_solution_secondary difmap
_audit_creation_method SHELXL-97
_cell_angle_alpha 90.00
_cell_angle_beta 90.00
_cell_angle_gamma 90.00
_cell_formula_units_Z 4
_cell_length_a 29.301(7)
_cell_length_b 9.297(2)
_cell_length_c 20.381(5)
_cell_measurement_reflns_used 5668
_cell_measurement_temperature 294(2)
_cell_measurement_theta_max 24.5
_cell_measurement_theta_min 2.2
_cell_volume 5552(2)
_computing_cell_refinement 'PROCESS-AUTO (Rigaku, 1998)'
_computing_data_collection 'PROCESS-AUTO (Rigaku, 1998)'
_computing_data_reduction 'CrystalStructure (Rigaku/MSC, 2002)'
_computing_molecular_graphics 'ORTEP-3 for Windows (Farrugia, 1997)'
_computing_publication_material 'WinGX (Farrugia, 1999)'
_computing_structure_refinement 'SHELXL97 (Sheldrick, 2008)'
_computing_structure_solution 'SIR92 (Altomare <i>et al.</i>,  1993)'
_diffrn_ambient_temperature 294(2)
_diffrn_detector_area_resol_mean 10.0
_diffrn_measured_fraction_theta_full 0.997
_diffrn_measured_fraction_theta_max 0.997
_diffrn_measurement_device_type 'Rigaku R-AXIS RAPID IP'
_diffrn_measurement_method \w
_diffrn_radiation_monochromator graphite
_diffrn_radiation_source 'fine-focus sealed tube'
_diffrn_radiation_type MoK\a
_diffrn_radiation_wavelength 0.71073
_diffrn_reflns_av_R_equivalents 0.1282
_diffrn_reflns_av_sigmaI/netI 0.0898
_diffrn_reflns_limit_h_max 34
_diffrn_reflns_limit_h_min -34
_diffrn_reflns_limit_k_max 11
_diffrn_reflns_limit_k_min -9
_diffrn_reflns_limit_l_max 23
_diffrn_reflns_limit_l_min -24
_diffrn_reflns_number 33285
_diffrn_reflns_theta_full 25.20
_diffrn_reflns_theta_max 25.20
_diffrn_reflns_theta_min 1.39
_diffrn_standards_interval_count 0
_diffrn_standards_interval_time 0
_diffrn_standards_number 0
_exptl_absorpt_coefficient_mu 0.754
_exptl_absorpt_correction_T_max 0.925
_exptl_absorpt_correction_T_min 0.866
_exptl_absorpt_correction_type multi-scan
_exptl_absorpt_process_details '(ABSCOR; Higashi, 1995)'
_exptl_crystal_colour green
_exptl_crystal_density_diffrn 1.451
_exptl_crystal_density_method 'not measured'
_exptl_crystal_description prism
_exptl_crystal_F_000 2520
_exptl_crystal_size_max 0.22
_exptl_crystal_size_mid 0.15
_exptl_crystal_size_min 0.10
_refine_diff_density_max 0.951
_refine_diff_density_min -0.473
_refine_ls_extinction_method none
_refine_ls_goodness_of_fit_ref 1.007
_refine_ls_hydrogen_treatment constr
_refine_ls_matrix_type full
_refine_ls_number_parameters 367
_refine_ls_number_reflns 4984
_refine_ls_number_restraints 5
_refine_ls_restrained_S_all 1.007
_refine_ls_R_factor_all 0.1263
_refine_ls_R_factor_gt 0.0557
_refine_ls_shift/su_max 0.000
_refine_ls_shift/su_mean 0.000
_refine_ls_structure_factor_coef Fsqd
_refine_ls_weighting_details 'calc w=1/[\s^2^(Fo^2^)+(0.0559P)^2^] where P=(Fo^2^+2Fc^2^)/3'
_refine_ls_weighting_scheme calc
_refine_ls_wR_factor_gt 0.1187
_refine_ls_wR_factor_ref 0.1397
_reflns_number_gt 2653
_reflns_number_total 4984
_reflns_threshold_expression I>2\s(I)
_cod_data_source_file hb2767.cif
_cod_data_source_block I
_cod_database_code 2219343
_cod_database_fobs_code 2219343

loop_
_symmetry_equiv_pos_as_xyz
'x, y, z'
'-x+1/2, -y+1/2, z'
'-x, y+1/2, -z+1/2'
'x+1/2, -y, -z+1/2'
'-x, -y, -z'
'x-1/2, y-1/2, -z'
'x, -y-1/2, z-1/2'
'-x-1/2, y, z-1/2'

loop_
_atom_site_type_symbol
_atom_site_label
_atom_site_fract_x
_atom_site_fract_y
_atom_site_fract_z
_atom_site_U_iso_or_equiv
_atom_site_adp_type
_atom_site_calc_flag
_atom_site_refinement_flags
_atom_site_occupancy
Ni Ni1 0.5000 0.0000 0.5000 0.0358(2) Uani d S 1
Ni Ni2 0.7500 0.7500 0.54570(4) 0.0380(2) Uani d S 1
N N1 0.53093(12) 0.2040(4) 0.50465(18) 0.0392(9) Uani d . 1
N N2 0.58307(14) 0.3703(4) 0.4922(2) 0.0586(12) Uani d . 1
H H2N 0.6058 0.4167 0.4759 0.070 Uiso calc R 1
N N3 0.54557(13) -0.0704(4) 0.57414(17) 0.0417(10) Uani d . 1
N N4 0.58361(13) -0.2193(4) 0.63876(19) 0.0505(11) Uani d . 1
H H4N 0.5921 -0.2980 0.6573 0.061 Uiso calc R 1
N N5 0.45162(13) 0.0630(4) 0.57239(18) 0.0399(9) Uani d . 1
N N6 0.41513(15) 0.0694(4) 0.6666(2) 0.0570(12) Uani d . 1
H H6N 0.4091 0.0576 0.7075 0.068 Uiso calc R 1
N N7 0.72172(12) 0.9585(4) 0.54389(19) 0.0449(10) Uani d . 1
N N8 0.69577(14) 1.1727(4) 0.5723(2) 0.0612(12) Uani d . 1
H H8N 0.6878 1.2441 0.5966 0.073 Uiso calc R 1
O O1 0.65246(12) 0.5137(4) 0.43190(15) 0.0622(10) Uani d . 1
O O2 0.69666(14) 0.6205(4) 0.36079(17) 0.0887(14) Uani d . 1
O O3 0.65981(12) 0.0720(3) 0.13293(16) 0.0598(10) Uani d . 1
O O4 0.60816(11) -0.0274(3) 0.19982(15) 0.0556(9) Uani d . 1
O O1W 0.68332(10) 0.6562(3) 0.54323(13) 0.0447(8) Uani d . 1
H H1A 0.6741 0.6217 0.5028 0.067 Uiso d R 1
H H1B 0.6780 0.5935 0.5724 0.067 Uiso d R 1
O O2W 0.7500 0.7500 0.44632(18) 0.0498(12) Uani d S 1
H H2A 0.7342 0.6989 0.4207 0.075 Uiso d R 1
C C1 0.56657(18) 0.2458(6) 0.4712(2) 0.0546(14) Uani d . 1
H H1 0.5790 0.1939 0.4365 0.066 Uiso calc R 1
C C2 0.5574(2) 0.4100(6) 0.5438(3) 0.0690(17) Uani d . 1
H H2 0.5610 0.4913 0.5698 0.083 Uiso calc R 1
C C3 0.52539(18) 0.3080(5) 0.5499(3) 0.0598(15) Uani d . 1
H H3 0.5023 0.3089 0.5812 0.072 Uiso calc R 1
C C4 0.54989(17) -0.2028(5) 0.5955(2) 0.0494(13) Uani d . 1
H H4 0.5312 -0.2780 0.5818 0.059 Uiso calc R 1
C C5 0.60167(18) -0.0877(6) 0.6475(3) 0.0652(16) Uani d . 1
H H5 0.6256 -0.0637 0.6755 0.078 Uiso calc R 1
C C6 0.57841(17) 0.0030(5) 0.6078(2) 0.0547(14) Uani d . 1
H H6 0.5840 0.1011 0.6040 0.066 Uiso calc R 1
C C7 0.45366(17) 0.0319(5) 0.6357(2) 0.0501(13) Uani d . 1
H H7 0.4786 -0.0106 0.6561 0.060 Uiso calc R 1
C C8 0.38765(19) 0.1290(6) 0.6211(3) 0.0700(17) Uani d . 1
H H8 0.3587 0.1667 0.6282 0.084 Uiso calc R 1
C C9 0.40963(19) 0.1237(6) 0.5646(3) 0.0635(15) Uani d . 1
H H9 0.3980 0.1568 0.5248 0.076 Uiso calc R 1
C C10 0.71259(18) 1.0466(5) 0.5928(3) 0.0603(15) Uani d . 1
H H10 0.7173 1.0236 0.6367 0.072 Uiso calc R 1
C C11 0.6937(2) 1.1662(6) 0.5064(3) 0.0779(18) Uani d . 1
H H11 0.6832 1.2378 0.4783 0.093 Uiso calc R 1
C C12 0.7098(2) 1.0357(6) 0.4888(3) 0.0743(18) Uani d . 1
H H12 0.7124 1.0028 0.4459 0.089 Uiso calc R 1
C C20 0.65761(16) 0.4155(5) 0.3246(2) 0.0409(12) Uani d . 1
C C21 0.69215(17) 0.3443(5) 0.2948(2) 0.0571(14) Uani d . 1
H H21 0.7221 0.3675 0.3057 0.069 Uiso calc R 1
C C22 0.68420(16) 0.2359(5) 0.2477(2) 0.0541(14) Uani d . 1
H H22 0.7090 0.1911 0.2278 0.065 Uiso calc R 1
C C23 0.64133(15) 0.1953(5) 0.2307(2) 0.0395(11) Uani d . 1
C C24 0.60336(14) 0.2706(5) 0.25953(19) 0.0360(11) Uani d . 1
C C25 0.55749(15) 0.2431(5) 0.2410(2) 0.0443(12) Uani d . 1
H H25 0.5514 0.1709 0.2107 0.053 Uiso calc R 1
C C26 0.52247(17) 0.3195(5) 0.2666(2) 0.0511(13) Uani d . 1
H H26 0.4927 0.2974 0.2544 0.061 Uiso calc R 1
C C27 0.53041(17) 0.4317(5) 0.3111(2) 0.0525(14) Uani d . 1
H H27 0.5061 0.4849 0.3276 0.063 Uiso calc R 1
C C28 0.57430(17) 0.4625(5) 0.3302(2) 0.0493(13) Uani d . 1
H H28 0.5794 0.5366 0.3599 0.059 Uiso calc R 1
C C29 0.61186(15) 0.3837(4) 0.3056(2) 0.0376(11) Uani d . 1
C C30 0.66958(17) 0.5248(5) 0.3766(2) 0.0478(13) Uani d . 1
C C31 0.63586(17) 0.0716(5) 0.1832(2) 0.0447(12) Uani d . 1
N N9 0.7500 0.7500 0.6462(3) 0.0595(12) Uani d SD 1
N N10 0.7702(3) 0.7153(9) 0.7485(3) 0.0595(12) Uani d PD 0.50
H H10A 0.7872 0.7128 0.7829 0.071 Uiso calc PR 0.50
C C13 0.7844(2) 0.7501(13) 0.6881(3) 0.0595(12) Uani d PD 0.50
H H13 0.8144 0.7715 0.6771 0.071 Uiso calc PR 0.50
C C14 0.7248(3) 0.6846(11) 0.7474(4) 0.0595(12) Uani d PD 0.50
H H14 0.7062 0.6550 0.7818 0.071 Uiso calc PR 0.50
C C15 0.7135(2) 0.7078(13) 0.6836(4) 0.0595(12) Uani d PD 0.50
H H15 0.6841 0.6963 0.6671 0.071 Uiso calc PR 0.50

loop_
_atom_site_aniso_label
_atom_site_aniso_U_11
_atom_site_aniso_U_22
_atom_site_aniso_U_33
_atom_site_aniso_U_12
_atom_site_aniso_U_13
_atom_site_aniso_U_23
Ni1 0.0416(5) 0.0306(5) 0.0353(4) 0.0021(4) 0.0028(4) 0.0023(4)
Ni2 0.0463(5) 0.0360(5) 0.0316(5) -0.0068(4) 0.000 0.000
N1 0.042(2) 0.033(2) 0.043(2) -0.0010(18) -0.002(2) 0.0025(19)
N2 0.065(3) 0.048(3) 0.063(3) -0.020(2) 0.006(2) 0.006(2)
N3 0.052(3) 0.031(2) 0.042(2) 0.001(2) 0.001(2) 0.0034(19)
N4 0.053(3) 0.046(3) 0.052(3) 0.010(2) -0.007(2) 0.012(2)
N5 0.045(3) 0.033(2) 0.041(2) -0.0024(19) 0.0020(19) 0.0027(18)
N6 0.063(3) 0.064(3) 0.044(3) -0.002(2) 0.016(2) -0.004(2)
N7 0.048(2) 0.040(2) 0.046(3) -0.0051(19) -0.002(2) 0.001(2)
N8 0.062(3) 0.039(3) 0.082(4) 0.001(2) 0.006(3) -0.002(3)
O1 0.084(3) 0.066(3) 0.0359(19) -0.031(2) 0.0086(19) -0.0142(18)
O2 0.118(3) 0.101(3) 0.047(2) -0.069(3) 0.004(2) -0.013(2)
O3 0.084(3) 0.052(2) 0.043(2) -0.0058(19) 0.022(2) -0.0143(17)
O4 0.070(2) 0.045(2) 0.052(2) -0.0141(18) 0.0050(18) -0.0095(17)
O1W 0.053(2) 0.047(2) 0.0348(18) -0.0090(15) 0.0016(15) 0.0027(15)
O2W 0.068(3) 0.054(3) 0.028(2) -0.027(2) 0.000 0.000
C1 0.069(4) 0.046(3) 0.048(3) -0.013(3) 0.009(3) -0.010(3)
C2 0.083(4) 0.043(3) 0.081(5) -0.013(3) 0.004(4) -0.018(3)
C3 0.059(4) 0.041(3) 0.080(4) 0.000(3) 0.015(3) -0.011(3)
C4 0.053(3) 0.043(3) 0.053(3) 0.003(2) -0.007(3) 0.007(3)
C5 0.069(4) 0.051(4) 0.076(4) 0.004(3) -0.032(3) 0.001(3)
C6 0.060(3) 0.032(3) 0.073(4) -0.003(3) -0.019(3) 0.004(3)
C7 0.054(3) 0.057(3) 0.039(3) 0.001(3) 0.004(3) -0.007(3)
C8 0.059(4) 0.084(5) 0.067(4) 0.028(3) 0.022(3) -0.003(3)
C9 0.062(4) 0.070(4) 0.058(4) 0.018(3) 0.003(3) 0.010(3)
C10 0.085(4) 0.039(3) 0.057(4) 0.000(3) 0.005(3) 0.007(3)
C11 0.093(5) 0.064(4) 0.077(5) 0.026(3) -0.008(4) 0.013(4)
C12 0.106(5) 0.057(4) 0.060(4) 0.029(3) -0.012(3) 0.007(3)
C20 0.049(3) 0.038(3) 0.037(3) -0.007(2) 0.000(2) -0.007(2)
C21 0.043(3) 0.070(4) 0.058(3) -0.015(3) -0.003(3) -0.023(3)
C22 0.041(3) 0.062(4) 0.059(3) -0.002(3) 0.008(3) -0.018(3)
C23 0.040(3) 0.046(3) 0.033(3) -0.005(2) 0.001(2) -0.007(2)
C24 0.038(3) 0.041(3) 0.029(2) -0.001(2) -0.001(2) -0.001(2)
C25 0.044(3) 0.048(3) 0.041(3) -0.003(3) -0.007(2) -0.004(2)
C26 0.042(3) 0.060(3) 0.052(3) -0.001(3) -0.004(3) 0.003(3)
C27 0.048(3) 0.050(3) 0.059(4) 0.019(3) -0.003(3) -0.003(3)
C28 0.057(3) 0.048(3) 0.043(3) 0.004(3) 0.001(3) -0.002(2)
C29 0.043(3) 0.034(3) 0.036(3) 0.001(2) -0.002(2) 0.000(2)
C30 0.056(3) 0.048(3) 0.040(3) -0.013(3) 0.000(3) -0.008(2)
C31 0.057(3) 0.037(3) 0.040(3) 0.001(3) -0.011(3) -0.010(2)
N9 0.078(3) 0.062(3) 0.039(2) 0.005(3) 0.000 0.000
N10 0.078(3) 0.062(3) 0.039(2) 0.005(3) 0.000 0.000
C13 0.078(3) 0.062(3) 0.039(2) 0.005(3) 0.000 0.000
C14 0.078(3) 0.062(3) 0.039(2) 0.005(3) 0.000 0.000
C15 0.078(3) 0.062(3) 0.039(2) 0.005(3) 0.000 0.000

loop_
_atom_type_symbol
_atom_type_description
_atom_type_scat_dispersion_real
_atom_type_scat_dispersion_imag
_atom_type_scat_source
C C 0.0033 0.0016 'International Tables Vol C Tables 4.2.6.8 and 6.1.1.4'
H H 0.0000 0.0000 'International Tables Vol C Tables 4.2.6.8 and 6.1.1.4'
N N 0.0061 0.0033 'International Tables Vol C Tables 4.2.6.8 and 6.1.1.4'
O O 0.0106 0.0060 'International Tables Vol C Tables 4.2.6.8 and 6.1.1.4'
Ni Ni 0.3393 1.1124 'International Tables Vol C Tables 4.2.6.8 and 6.1.1.4'

loop_
_geom_angle_atom_site_label_1
_geom_angle_atom_site_label_2
_geom_angle_atom_site_label_3
_geom_angle_site_symmetry_1
_geom_angle_site_symmetry_3
_geom_angle
N1 Ni1 N1 . 5_656 180.0
N1 Ni1 N3 . . 88.56(14)
N1 Ni1 N3 5_656 . 91.44(14)
N1 Ni1 N3 . 5_656 91.44(14)
N1 Ni1 N3 5_656 5_656 88.56(14)
N3 Ni1 N3 . 5_656 180.0
N1 Ni1 N5 . . 90.44(14)
N1 Ni1 N5 5_656 . 89.56(14)
N3 Ni1 N5 . . 90.59(14)
N3 Ni1 N5 5_656 . 89.41(14)
N1 Ni1 N5 . 5_656 89.56(14)
N1 Ni1 N5 5_656 5_656 90.44(14)
N3 Ni1 N5 . 5_656 89.41(14)
N3 Ni1 N5 5_656 5_656 90.59(14)
N5 Ni1 N5 . 5_656 180.0
O2W Ni2 N9 . . 180.0
O2W Ni2 N7 . 2_665 89.00(11)
N9 Ni2 N7 2_665 2_665 91.00(11)
O2W Ni2 N7 . . 89.00(11)
N9 Ni2 N7 . . 91.00(11)
N7 Ni2 N7 2_665 . 178.0(2)
O2W Ni2 O1W . 2_665 88.65(8)
N9 Ni2 O1W . 2_665 91.35(8)
N7 Ni2 O1W 2_665 2_665 90.87(12)
N7 Ni2 O1W . 2_665 89.08(12)
O2W Ni2 O1W . . 88.65(8)
N9 Ni2 O1W . . 91.35(8)
N7 Ni2 O1W 2_665 . 89.08(12)
N7 Ni2 O1W . . 90.87(12)
O1W Ni2 O1W 2_665 . 177.31(15)
C1 N1 C3 . . 103.9(4)
C1 N1 Ni1 . . 126.1(3)
C3 N1 Ni1 . . 128.8(3)
C1 N2 C2 . . 106.7(4)
C1 N2 H2N . . 126.7
C2 N2 H2N . . 126.7
C4 N3 C6 . . 103.5(4)
C4 N3 Ni1 . . 126.0(3)
C6 N3 Ni1 . . 130.4(3)
C4 N4 C5 . . 106.0(4)
C4 N4 H4N . . 127.0
C5 N4 H4N . . 127.0
C7 N5 C9 . . 104.2(4)
C7 N5 Ni1 . . 125.8(3)
C9 N5 Ni1 . . 129.3(3)
C7 N6 C8 . . 106.7(4)
C7 N6 H6N . . 126.6
C8 N6 H6N . . 126.6
C10 N7 C12 . . 103.9(4)
C10 N7 Ni2 . . 129.7(3)
C12 N7 Ni2 . . 126.4(3)
C10 N8 C11 . . 106.7(5)
C10 N8 H8N . . 126.6
C11 N8 H8N . . 126.6
Ni2 O1W H1A . . 115.3
Ni2 O1W H1B . . 115.5
H1A O1W H1B . . 109.4
Ni2 O2W H2A . . 128.2
N1 C1 N2 . . 112.6(4)
N1 C1 H1 . . 123.7
N2 C1 H1 . . 123.7
C3 C2 N2 . . 105.7(5)
C3 C2 H2 . . 127.2
N2 C2 H2 . . 127.2
C2 C3 N1 . . 111.2(5)
C2 C3 H3 . . 124.4
N1 C3 H3 . . 124.4
N3 C4 N4 . . 113.5(4)
N3 C4 H4 . . 123.2
N4 C4 H4 . . 123.2
N4 C5 C6 . . 106.8(5)
N4 C5 H5 . . 126.6
C6 C5 H5 . . 126.6
C5 C6 N3 . . 110.1(4)
C5 C6 H6 . . 124.9
N3 C6 H6 . . 124.9
N5 C7 N6 . . 111.3(4)
N5 C7 H7 . . 124.3
N6 C7 H7 . . 124.3
C9 C8 N6 . . 107.1(5)
C9 C8 H8 . . 126.5
N6 C8 H8 . . 126.5
C8 C9 N5 . . 110.7(5)
C8 C9 H9 . . 124.7
N5 C9 H9 . . 124.7
N7 C10 N8 . . 112.6(5)
N7 C10 H10 . . 123.7
N8 C10 H10 . . 123.7
N8 C11 C12 . . 106.8(5)
N8 C11 H11 . . 126.6
C12 C11 H11 . . 126.6
C11 C12 N7 . . 109.9(5)
C11 C12 H12 . . 125.0
N7 C12 H12 . . 125.0
C21 C20 C29 . . 118.7(4)
C21 C20 C30 . . 118.1(4)
C29 C20 C30 . . 123.2(4)
C20 C21 C22 . . 122.1(4)
C20 C21 H21 . . 119.0
C22 C21 H21 . . 119.0
C23 C22 C21 . . 121.7(4)
C23 C22 H22 . . 119.2
C21 C22 H22 . . 119.2
C22 C23 C24 . . 118.4(4)
C22 C23 C31 . . 118.3(4)
C24 C23 C31 . . 123.3(4)
C25 C24 C29 . . 118.1(4)
C25 C24 C23 . . 122.4(4)
C29 C24 C23 . . 119.4(4)
C26 C25 C24 . . 121.5(4)
C26 C25 H25 . . 119.3
C24 C25 H25 . . 119.3
C25 C26 C27 . . 120.9(5)
C25 C26 H26 . . 119.5
C27 C26 H26 . . 119.5
C28 C27 C26 . . 119.6(5)
C28 C27 H27 . . 120.2
C26 C27 H27 . . 120.2
C27 C28 C29 . . 121.4(4)
C27 C28 H28 . . 119.3
C29 C28 H28 . . 119.3
C28 C29 C20 . . 121.9(4)
C28 C29 C24 . . 118.5(4)
C20 C29 C24 . . 119.5(4)
O2 C30 O1 . . 123.9(4)
O2 C30 C20 . . 116.8(4)
O1 C30 C20 . . 119.3(4)
O3 C31 O4 . . 125.6(4)
O3 C31 C23 . . 117.7(4)
O4 C31 C23 . . 116.6(4)
C13 N9 C15 . . 103.6(6)
C13 N9 Ni2 . . 130.3(4)
C15 N9 Ni2 . . 123.8(4)
C13 N10 C14 . . 109.8(8)
C13 N10 H10A . . 125.1
C14 N10 H10A . . 125.1
N9 C13 N10 . . 111.0(7)
N9 C13 H13 . . 124.5
N10 C13 H13 . . 124.5
C15 C14 N10 . . 102.8(8)
C15 C14 C14 . 2_665 95.0(5)
C15 C14 H14 . . 128.6
N10 C14 H14 . . 128.6
C14 C14 H14 2_665 . 129.9
C14 C15 N9 . . 112.8(7)
C14 C15 H15 . . 123.6
N9 C15 H15 . . 123.6

loop_
_geom_bond_atom_site_label_1
_geom_bond_atom_site_label_2
_geom_bond_site_symmetry_2
_geom_bond_distance
_geom_bond_publ_flag
Ni1 N1 . 2.104(3) y
Ni1 N1 5_656 2.104(3) ?
Ni1 N3 . 2.120(4) y
Ni1 N3 5_656 2.120(4) ?
Ni1 N5 . 2.128(4) y
Ni1 N5 5_656 2.128(4) ?
Ni2 O1W 2_665 2.140(3) ?
Ni2 O1W . 2.140(3) y
Ni2 O2W . 2.025(4) y
Ni2 N7 2_665 2.108(4) ?
Ni2 N7 . 2.108(4) y
Ni2 N9 2_665 2.048(5) ?
Ni2 N9 . 2.048(5) y
N1 C1 . 1.306(5) ?
N1 C3 . 1.346(6) ?
N2 C1 . 1.325(6) ?
N2 C2 . 1.345(6) ?
N2 H2N . 0.8600 ?
N3 C4 . 1.312(5) ?
N3 C6 . 1.365(5) ?
N4 C4 . 1.333(5) ?
N4 C5 . 1.344(6) ?
N4 H4N . 0.8600 ?
N5 C7 . 1.323(5) ?
N5 C9 . 1.363(6) ?
N6 C7 . 1.339(5) ?
N6 C8 . 1.347(6) ?
N6 H6N . 0.8600 ?
N7 C10 . 1.317(6) ?
N7 C12 . 1.377(6) ?
N8 C10 . 1.338(6) ?
N8 C11 . 1.347(6) ?
N8 H8N . 0.8600 ?
O1 C30 . 1.238(5) ?
O2 C30 . 1.235(5) ?
O3 C31 . 1.243(5) ?
O4 C31 . 1.272(5) ?
O1W H1A . 0.9247 ?
O1W H1B . 0.8470 ?
O2W H2A . 0.8443 ?
C1 H1 . 0.9300 ?
C2 C3 . 1.338(7) ?
C2 H2 . 0.9300 ?
C3 H3 . 0.9300 ?
C4 H4 . 0.9300 ?
C5 C6 . 1.353(6) ?
C5 H5 . 0.9300 ?
C6 H6 . 0.9300 ?
C7 H7 . 0.9300 ?
C8 C9 . 1.321(6) ?
C8 H8 . 0.9300 ?
C9 H9 . 0.9300 ?
C10 H10 . 0.9300 ?
C11 C12 . 1.349(7) ?
C11 H11 . 0.9300 ?
C12 H12 . 0.9300 ?
C20 C21 . 1.353(6) ?
C20 C29 . 1.426(6) ?
C20 C30 . 1.510(6) ?
C21 C22 . 1.411(6) ?
C21 H21 . 0.9300 ?
C22 C23 . 1.357(6) ?
C22 H22 . 0.9300 ?
C23 C24 . 1.440(6) ?
C23 C31 . 1.511(6) ?
C24 C25 . 1.419(6) ?
C24 C29 . 1.432(5) ?
C25 C26 . 1.352(6) ?
C25 H25 . 0.9300 ?
C26 C27 . 1.402(6) ?
C26 H26 . 0.9300 ?
C27 C28 . 1.374(6) ?
C27 H27 . 0.9300 ?
C28 C29 . 1.414(6) ?
C28 H28 . 0.9300 ?
N9 N9 2_665 0.000(10) ?
N9 C13 . 1.3201(11) ?
N9 C13 2_665 1.3201(11) ?
N9 C15 2_665 1.3703(11) ?
N9 C15 . 1.3703(11) ?
N10 C13 . 1.3399(11) ?
N10 C14 . 1.3603(11) ?
N10 H10A . 0.8600 ?
C13 H13 . 0.9300 ?
C14 C15 . 1.3599(11) ?
C14 C14 2_665 1.912(16) ?
C14 H14 . 0.9300 ?
C15 H15 . 0.9300 ?

loop_
_geom_hbond_atom_site_label_D
_geom_hbond_atom_site_label_H
_geom_hbond_atom_site_label_A
_geom_hbond_site_symmetry_A
_geom_hbond_distance_DH
_geom_hbond_distance_HA
_geom_hbond_distance_DA
_geom_hbond_angle_DHA
_geom_hbond_publ_flag
O1W H1A O1 . 0.92 1.87 2.779(4) 167 y
O1W H1B O3 7_566 0.85 2.04 2.884(4) 172 y
O2W H2A O2 . 0.84 1.80 2.633(5) 170 y
N2 H2N O1 . 0.86 1.87 2.724(5) 174 y
N4 H4N O4 7_556 0.86 1.90 2.759(5) 177 y
N6 H6N O4 5_656 0.86 1.98 2.834(5) 177 y
N8 H8N O3 7_576 0.86 2.04 2.876(5) 165 y
N10 H10A O2 8_756 0.86 1.87 2.638(8) 149 y
